data_9005521
loop_
_publ_author_name
'Ballirano, P.'
'Maras, A.'
'Meloni, S.'
'Caminiti, R.'

_publ_section_title
;
 The monoclinic I2 structure of bassanite, calcium sulphate hemihydrate
;
_journal_name_full 'European Journal of Mineralogy'
_journal_page_first 985
_journal_page_last 993
_journal_paper_doi 10.1127/0935-1221/2001/0013/0985
_journal_volume 13
_journal_year 2001
_chemical_formula_sum 'Ca H O4.5 S'
_chemical_name_mineral Bassanite
_space_group_IT_number 5
_symmetry_space_group_name_Hall 'I 2y'
_symmetry_space_group_name_H-M 'I 1 2 1'
_cell_angle_alpha 90
_cell_angle_beta 90.266
_cell_angle_gamma 90
_cell_length_a 12.0350
_cell_length_b 6.9294
_cell_length_c 12.6705
_cell_volume 1056.649
_cell_formula_units_Z 12
_exptl_crystal_density_diffrn 2.737
_cod_depositor_comments
;
  Z value inserted and formula changed according to the paper title.
  Water oxygen renamed so they are recognized as oxygens.
                               Miguel.
;
_cod_original_formula_sum 'Ca2 S2 O9 H2'
_cod_database_code 9005521

loop_
_symmetry_equiv_pos_as_xyz
x,y,z
1/2+x,1/2+y,1/2+z
-x,y,-z
1/2-x,1/2+y,1/2-z

loop_
_atom_site_label
_atom_site_fract_x
_atom_site_fract_y
_atom_site_fract_z
_atom_site_U_iso_or_equiv
Ca1 0.00000 0.50000 0.00000 0.01153
Ca2 0.50000 0.01100 0.00000 0.01153
Ca3 0.23800 0.19900 0.16770 0.01153
Ca4 0.22170 0.16500 0.66480 0.01153
S1 -0.00160 0.49900 0.24930 0.00950
S2 0.22470 0.16400 0.91830 0.00950
S3 0.22820 0.18500 0.41460 0.00950
O1 0.12700 0.21100 0.98400 0.01140
O2 0.12500 0.23000 0.47300 0.01140
O3 0.07400 0.61600 0.31500 0.01140
O4 0.07500 0.62000 0.81600 0.01140
O5 0.19600 0.04400 0.33200 0.01140
O6 0.20500 -0.01500 0.85800 0.01140
O7 0.05700 0.36600 0.17800 0.01140
O8 0.05800 0.37600 0.67300 0.01140
O9 0.27200 0.35900 0.36100 0.01140
O10 0.23800 0.31700 0.83800 0.01140
O11 0.31900 0.16100 0.99100 0.01140
O12 0.30800 0.10300 0.49100 0.01140
O21 0.00000 0.84300 0.00000 0.08106
O22 0.95300 0.00400 0.35300 0.08106
